data_2237772
loop_
_publ_author_name
'Nayak, Prakash S.'
'Narayana, B.'
'Jasinski, Jerry P.'
'Yathirajan, H. S.'
'Sarojini, B. K.'

_publ_section_title
;
 2-(4-Bromophenyl)-<i>N</i>-(pyrazin-2-yl)acetamide
;
_journal_coeditor_code BT6905
_journal_issue 6
_journal_name_full 'Acta Crystallographica Section E'
_journal_page_first o891
_journal_paper_doi 10.1107/S1600536813012531
_journal_volume 69
_journal_year 2013
_chemical_formula_iupac 'C12 H10 Br N3 O'
_chemical_formula_moiety 'C12 H10 Br N3 O'
_chemical_formula_sum 'C12 H10 Br N3 O'
_chemical_formula_weight 292.14
_chemical_name_systematic
;
2-(4-Bromophenyl)-<i>N</i>-(pyrazin-2-yl)acetamide
;
_space_group_crystal_system orthorhombic
_space_group_IT_number 61
_space_group_name_Hall '-P 2ac 2ab'
_space_group_name_H-M_alt 'P b c a'
_symmetry_space_group_name_Hall '-P 2ac 2ab'
_symmetry_space_group_name_H-M 'P b c a'
_cell_angle_alpha 90
_cell_angle_beta 90
_cell_angle_gamma 90
_cell_formula_units_Z 8
_cell_length_a 10.6804(4)
_cell_length_b 7.5196(3)
_cell_length_c 29.1355(10)
_cell_measurement_reflns_used 5193
_cell_measurement_temperature 173(2)
_cell_measurement_theta_max 72.4350
_cell_measurement_theta_min 4.1359
_cell_volume 2339.94(15)
_computing_cell_refinement 'CrysAlis PRO (Agilent, 2012)'
_computing_data_collection 'CrysAlis PRO (Agilent, 2012)'
_computing_data_reduction 'CrysAlis PRO (Agilent, 2012)'
_computing_molecular_graphics 'OLEX2 (Dolomanov <i>et al.</i>, 2009)'
_computing_publication_material 'OLEX2 (Dolomanov <i>et al.</i>, 2009)'
_computing_structure_refinement 'SHELXL-2012 (Sheldrick, 2008)'
_computing_structure_solution 'SHELXS97 (Sheldrick, 2008)'
_diffrn_ambient_temperature 173(2)
_diffrn_detector_area_resol_mean 16.1500
_diffrn_measured_fraction_theta_full 0.999
_diffrn_measured_fraction_theta_max 0.996
_diffrn_measurement_device_type 'Agilent Xcalibur Eos Gemini'
_diffrn_measurement_method '\w scans'
_diffrn_radiation_type CuK\a
_diffrn_radiation_wavelength 1.54184
_diffrn_reflns_av_R_equivalents 0.0360
_diffrn_reflns_limit_h_max 13
_diffrn_reflns_limit_h_min -7
_diffrn_reflns_limit_k_max 9
_diffrn_reflns_limit_k_min -9
_diffrn_reflns_limit_l_max 33
_diffrn_reflns_limit_l_min -35
_diffrn_reflns_number 13941
_diffrn_reflns_theta_full 67.684
_diffrn_reflns_theta_max 72.589
_diffrn_reflns_theta_min 5.135
_exptl_absorpt_coefficient_mu 4.687
_exptl_absorpt_correction_T_max 1.00000
_exptl_absorpt_correction_T_min 0.38818
_exptl_absorpt_correction_type multi-scan
_exptl_absorpt_process_details
;
(CrysAlis PRO and CrysAlis RED; Agilent, 2012)
;
_exptl_crystal_colour colorless
_exptl_crystal_density_diffrn 1.659
_exptl_crystal_density_method 'not measured'
_exptl_crystal_description chunk
_exptl_crystal_F_000 1168
_exptl_crystal_size_max 0.16
_exptl_crystal_size_mid 0.08
_exptl_crystal_size_min 0.06
_refine_diff_density_max 0.750
_refine_diff_density_min -0.805
_refine_ls_extinction_method none
_refine_ls_goodness_of_fit_ref 1.028
_refine_ls_hydrogen_treatment mixed
_refine_ls_matrix_type full
_refine_ls_number_parameters 158
_refine_ls_number_reflns 2317
_refine_ls_number_restraints 0
_refine_ls_restrained_S_all 1.028
_refine_ls_R_factor_all 0.0397
_refine_ls_R_factor_gt 0.0347
_refine_ls_shift/su_max 0.001
_refine_ls_shift/su_mean 0.000
_refine_ls_structure_factor_coef Fsqd
_refine_ls_weighting_details
;
 w=1/[\s^2^(Fo^2^)+(0.0494P)^2^+2.0499P]
 where P=(Fo^2^+2Fc^2^)/3
;
_refine_ls_weighting_scheme calc
_refine_ls_wR_factor_gt 0.0905
_refine_ls_wR_factor_ref 0.0946
_reflns_number_gt 2036
_reflns_number_total 2317
_reflns_threshold_expression I>2\s(I)
_cod_data_source_file bt6905.cif
_cod_data_source_block I
_cod_original_cell_volume 2339.94(14)
_cod_database_code 2237772
_cod_database_fobs_code 2237772
_shelx_space_group_comment
;
The symmetry employed for this shelxl refinement is uniquely defined
by the following loop, which should always be used as a source of
symmetry information in preference to the above space-group names.
They are only intended as comments.
;
_shelxl_version_number .000002012

loop_
_space_group_symop_operation_xyz
'x, y, z'
'-x+1/2, -y, z+1/2'
'x+1/2, -y+1/2, -z'
'-x, y+1/2, -z+1/2'
'-x, -y, -z'
'x-1/2, y, -z-1/2'
'-x-1/2, y-1/2, z'
'x, -y-1/2, z-1/2'

loop_
_atom_site_type_symbol
_atom_site_label
_atom_site_fract_x
_atom_site_fract_y
_atom_site_fract_z
_atom_site_U_iso_or_equiv
_atom_site_adp_type
_atom_site_calc_flag
_atom_site_occupancy
Br Br1 0.64022(3) 0.29843(4) 0.81514(2) 0.04987(14) Uani d 1
O O1 0.77445(16) 0.3961(3) 0.58151(7) 0.0473(5) Uani d 1
N N1 0.5962(2) 0.3332(3) 0.54173(7) 0.0339(5) Uani d 1
H H1 0.524(3) 0.340(4) 0.5413(10) 0.033(8) Uiso d 1
N N2 0.55700(18) 0.1871(3) 0.47422(8) 0.0357(5) Uani d 1
N N3 0.81075(18) 0.1345(3) 0.45762(7) 0.0351(5) Uani d 1
C C1 0.6614(2) 0.4063(4) 0.57735(9) 0.0346(5) Uani d 1
C C2 0.6436(2) 0.2438(4) 0.50359(9) 0.0315(5) Uani d 1
C C3 0.7716(2) 0.2175(3) 0.49533(9) 0.0332(5) Uani d 1
H H3 0.8300 0.2586 0.5165 0.040 Uiso calc 1
C C4 0.7231(2) 0.0759(3) 0.42843(9) 0.0367(6) Uani d 1
H H4 0.7475 0.0161 0.4019 0.044 Uiso calc 1
C C5 0.5977(2) 0.1023(4) 0.43686(9) 0.0378(6) Uani d 1
H H5 0.5395 0.0597 0.4158 0.045 Uiso calc 1
C C6 0.5806(2) 0.5067(4) 0.61136(9) 0.0374(6) Uani d 1
H H6A 0.5997 0.6326 0.6093 0.045 Uiso calc 1
H H6B 0.4933 0.4910 0.6031 0.045 Uiso calc 1
C C7 0.5995(2) 0.4464(3) 0.66018(9) 0.0315(5) Uani d 1
C C8 0.7040(2) 0.5003(3) 0.68536(8) 0.0326(5) Uani d 1
H H8 0.7653 0.5691 0.6713 0.039 Uiso calc 1
C C9 0.7177(2) 0.4531(3) 0.73080(9) 0.0341(5) Uani d 1
H H9 0.7876 0.4897 0.7473 0.041 Uiso calc 1
C C10 0.6263(2) 0.3510(3) 0.75151(9) 0.0323(5) Uani d 1
C C11 0.5237(2) 0.2907(3) 0.72733(10) 0.0384(6) Uani d 1
H H11 0.4639 0.2191 0.7414 0.046 Uiso calc 1
C C12 0.5116(2) 0.3387(4) 0.68182(10) 0.0389(6) Uani d 1
H H12 0.4430 0.2980 0.6652 0.047 Uiso calc 1

loop_
_atom_site_aniso_label
_atom_site_aniso_U_11
_atom_site_aniso_U_22
_atom_site_aniso_U_33
_atom_site_aniso_U_12
_atom_site_aniso_U_13
_atom_site_aniso_U_23
Br1 0.0638(2) 0.0486(2) 0.0372(2) -0.00515(14) 0.00523(12) 0.00487(12)
O1 0.0237(9) 0.0708(14) 0.0474(11) 0.0046(9) -0.0071(7) -0.0090(10)
N1 0.0180(10) 0.0469(13) 0.0367(11) 0.0001(9) 0.0016(8) 0.0025(9)
N2 0.0227(10) 0.0453(12) 0.0390(12) 0.0003(9) -0.0018(8) 0.0025(9)
N3 0.0256(10) 0.0398(12) 0.0398(11) 0.0027(9) 0.0021(8) 0.0073(9)
C1 0.0286(12) 0.0399(14) 0.0355(13) 0.0008(10) -0.0016(10) 0.0050(11)
C2 0.0225(11) 0.0376(12) 0.0344(13) -0.0009(9) -0.0017(9) 0.0088(10)
C3 0.0229(11) 0.0410(14) 0.0356(12) -0.0003(10) 0.0008(9) 0.0081(10)
C4 0.0336(13) 0.0408(14) 0.0357(13) 0.0025(11) 0.0005(10) 0.0038(11)
C5 0.0314(12) 0.0438(14) 0.0382(14) -0.0006(11) -0.0045(10) 0.0026(11)
C6 0.0274(12) 0.0422(14) 0.0428(14) 0.0065(11) -0.0032(10) 0.0007(12)
C7 0.0230(11) 0.0306(12) 0.0409(13) 0.0042(9) -0.0002(9) -0.0021(10)
C8 0.0258(11) 0.0306(12) 0.0413(13) -0.0057(10) 0.0028(9) -0.0013(10)
C9 0.0319(12) 0.0290(12) 0.0414(13) -0.0045(10) -0.0040(10) -0.0023(10)
C10 0.0362(13) 0.0278(11) 0.0330(12) 0.0035(9) 0.0044(10) 0.0000(10)
C11 0.0261(12) 0.0335(13) 0.0556(16) -0.0048(10) 0.0068(11) 0.0036(11)
C12 0.0246(12) 0.0392(14) 0.0529(16) -0.0038(10) -0.0053(10) -0.0013(12)

loop_
_atom_type_symbol
_atom_type_description
_atom_type_scat_dispersion_real
_atom_type_scat_dispersion_imag
_atom_type_scat_source
C C 0.0181 0.0091 'International Tables Vol C Tables 4.2.6.8 and 6.1.1.4'
H H 0.0000 0.0000 'International Tables Vol C Tables 4.2.6.8 and 6.1.1.4'
N N 0.0311 0.0180 'International Tables Vol C Tables 4.2.6.8 and 6.1.1.4'
Br Br -0.6763 1.2805 'International Tables Vol C Tables 4.2.6.8 and 6.1.1.4'
O O 0.0492 0.0322 'International Tables Vol C Tables 4.2.6.8 and 6.1.1.4'

loop_
_geom_angle_atom_site_label_1
_geom_angle_atom_site_label_2
_geom_angle_atom_site_label_3
_geom_angle
C1 N1 C2 128.0(2)
C1 N1 H1 120(2)
C2 N1 H1 113(2)
C2 N2 C5 116.8(2)
C3 N3 C4 117.3(2)
O1 C1 N1 123.8(3)
O1 C1 C6 122.1(2)
N1 C1 C6 114.0(2)
N2 C2 N1 114.5(2)
N2 C2 C3 121.5(2)
N1 C2 C3 124.0(2)
N3 C3 C2 120.9(2)
N3 C3 H3 119.5
C2 C3 H3 119.5
N3 C4 C5 121.3(2)
N3 C4 H4 119.4
C5 C4 H4 119.4
N2 C5 C4 122.1(2)
N2 C5 H5 118.9
C4 C5 H5 118.9
C7 C6 C1 113.0(2)
C7 C6 H6A 109.0
C1 C6 H6A 109.0
C7 C6 H6B 109.0
C1 C6 H6B 109.0
H6A C6 H6B 107.8
C12 C7 C8 118.1(2)
C12 C7 C6 120.9(2)
C8 C7 C6 121.1(2)
C9 C8 C7 121.0(2)
C9 C8 H8 119.5
C7 C8 H8 119.5
C8 C9 C10 119.2(2)
C8 C9 H9 120.4
C10 C9 H9 120.4
C11 C10 C9 121.4(2)
C11 C10 Br1 119.5(2)
C9 C10 Br1 119.10(19)
C10 C11 C12 118.6(2)
C10 C11 H11 120.7
C12 C11 H11 120.7
C11 C12 C7 121.6(2)
C11 C12 H12 119.2
C7 C12 H12 119.2

loop_
_geom_bond_atom_site_label_1
_geom_bond_atom_site_label_2
_geom_bond_distance
Br1 C10 1.901(3)
O1 C1 1.216(3)
N1 C1 1.365(3)
N1 C2 1.394(3)
N1 H1 0.78(3)
N2 C2 1.330(3)
N2 C5 1.334(3)
N3 C3 1.331(3)
N3 C4 1.339(3)
C1 C6 1.516(4)
C2 C3 1.402(3)
C3 H3 0.9300
C4 C5 1.376(4)
C4 H4 0.9300
C5 H5 0.9300
C6 C7 1.507(4)
C6 H6A 0.9700
C6 H6B 0.9700
C7 C12 1.391(4)
C7 C8 1.396(3)
C8 C9 1.378(4)
C8 H8 0.9300
C9 C10 1.381(3)
C9 H9 0.9300
C10 C11 1.379(4)
C11 C12 1.380(4)
C11 H11 0.9300
C12 H12 0.9300

loop_
_geom_hbond_atom_site_label_D
_geom_hbond_atom_site_label_H
_geom_hbond_atom_site_label_A
_geom_hbond_site_symmetry_A
_geom_hbond_distance_DH
_geom_hbond_distance_HA
_geom_hbond_distance_DA
_geom_hbond_angle_DHA
N1 H1 N3 3_456 0.78(3) 2.28(3) 3.059(3) 178(3)
C3 H3 O1 . 0.93 2.24 2.848(3) 122.5
C3 H3 N2 3_556 0.93 2.47 3.255(3) 141.7
C6 H6A O1 7_765 0.97 2.53 3.424(4) 153.8

loop_
_geom_torsion_atom_site_label_1
_geom_torsion_atom_site_label_2
_geom_torsion_atom_site_label_3
_geom_torsion_atom_site_label_4
_geom_torsion
C2 N1 C1 O1 -3.2(4)
C2 N1 C1 C6 175.4(2)
C5 N2 C2 N1 179.3(2)
C5 N2 C2 C3 0.8(4)
C1 N1 C2 N2 -179.9(2)
C1 N1 C2 C3 -1.4(4)
C4 N3 C3 C2 -0.8(4)
N2 C2 C3 N3 0.0(4)
N1 C2 C3 N3 -178.4(2)
C3 N3 C4 C5 0.8(4)
C2 N2 C5 C4 -0.8(4)
N3 C4 C5 N2 0.0(4)
O1 C1 C6 C7 -54.4(4)
N1 C1 C6 C7 127.0(2)
C1 C6 C7 C12 -103.9(3)
C1 C6 C7 C8 77.7(3)
C12 C7 C8 C9 -2.1(4)
C6 C7 C8 C9 176.4(2)
C7 C8 C9 C10 0.0(4)
C8 C9 C10 C11 2.0(4)
C8 C9 C10 Br1 -176.14(19)
C9 C10 C11 C12 -1.8(4)
Br1 C10 C11 C12 176.3(2)
C10 C11 C12 C7 -0.4(4)
C8 C7 C12 C11 2.3(4)
C6 C7 C12 C11 -176.2(2)
